data_2242271
loop_
_publ_author_name
'Nason, Trevor R.'
'Schriver, Melbourne J.'
'Hendsbee, Arthur D.'
'Masuda, Jason D.'

_publ_section_title
;
 Crystal structure determination as part of an ongoing undergraduate
 organic laboratory project: 5-[(<i>E</i>)-styryl]-1,3,4-oxathiazol-2-one
;
_journal_coeditor_code HB7694
_journal_issue 9
_journal_name_full 'Acta Crystallographica Section E'
_journal_page_first 1298
_journal_page_last 1301
_journal_paper_doi 10.1107/S2056989017011264
_journal_volume 73
_journal_year 2017
_chemical_formula_moiety 'C10 H7 N O2 S'
_chemical_formula_sum 'C10 H7 N O2 S'
_chemical_formula_weight 205.23
_chemical_name_systematic
;
5-[(<i>E</i>)-Styryl]-1,3,4-oxathiazol-2-one
;
_space_group_crystal_system monoclinic
_space_group_IT_number 14
_space_group_name_Hall '-P 2yn'
_space_group_name_H-M_alt 'P 1 21/n 1'
_symmetry_space_group_name_Hall '-P 2yn'
_symmetry_space_group_name_H-M 'P 1 21/n 1'
_atom_sites_solution_hydrogens difmap
_audit_creation_method
;
Olex2 1.2
(compiled 2016.09.09 svn.r3337 for OlexSys, GUI svn.r5227)
;
_cell_angle_alpha 90
_cell_angle_beta 95.771(2)
_cell_angle_gamma 90
_cell_formula_units_Z 4
_cell_length_a 7.3948(11)
_cell_length_b 9.4609(13)
_cell_length_c 13.5183(19)
_cell_measurement_reflns_used 4030
_cell_measurement_temperature 296(2)
_cell_measurement_theta_max 28.63
_cell_measurement_theta_min 2.63
_cell_volume 941.0(2)
_computing_cell_refinement
;
APEX2 (Bruker, 2009)
;
_computing_data_collection
;
SAINT (Bruker, 2009)
;
_computing_data_reduction
;
APEX2 (Bruker, 2009)
;
_computing_molecular_graphics
;
<i>OLEX2</i> (Dolomanov <i>et al.</i>,  2009)
;
_computing_publication_material
;
<i>OLEX2</i> (Dolomanov <i>et al.</i>,  2009)
;
_computing_structure_refinement
;
SHELXL2016 (Sheldrick, 2015)
;
_computing_structure_solution
;
SHELXS2016 (Sheldrick, 2008)
;
_diffrn_ambient_temperature 296.15
_diffrn_measured_fraction_theta_full 0.994
_diffrn_measured_fraction_theta_max 0.992
_diffrn_measurement_device_type 'Bruker APEXII CCD'
_diffrn_measurement_method '\f and \w scans'
_diffrn_radiation_monochromator graphite
_diffrn_radiation_type MoK\a
_diffrn_radiation_wavelength 0.71073
_diffrn_reflns_av_R_equivalents 0.0143
_diffrn_reflns_limit_h_max 7
_diffrn_reflns_limit_h_min -9
_diffrn_reflns_limit_k_max 12
_diffrn_reflns_limit_k_min -12
_diffrn_reflns_limit_l_max 17
_diffrn_reflns_limit_l_min -17
_diffrn_reflns_number 7073
_diffrn_reflns_theta_full 25.242
_diffrn_reflns_theta_max 26.991
_diffrn_reflns_theta_min 2.632
_diffrn_standards_number 0
_exptl_absorpt_coefficient_mu 0.313
_exptl_absorpt_correction_T_max 0.7458
_exptl_absorpt_correction_T_min 0.6371
_exptl_absorpt_correction_type multi-scan
_exptl_absorpt_process_details
;
(SADABS; Bruker, 2008)
;
_exptl_crystal_colour pink
_exptl_crystal_density_diffrn 1.449
_exptl_crystal_density_method 'not measured'
_exptl_crystal_description needle
_exptl_crystal_F_000 424
_exptl_crystal_size_max 0.46
_exptl_crystal_size_mid 0.21
_exptl_crystal_size_min 0.15
_refine_diff_density_max 0.403
_refine_diff_density_min -0.179
_refine_ls_extinction_method none
_refine_ls_goodness_of_fit_ref 1.065
_refine_ls_hydrogen_treatment refall
_refine_ls_matrix_type full
_refine_ls_number_parameters 155
_refine_ls_number_reflns 2046
_refine_ls_number_restraints 0
_refine_ls_restrained_S_all 1.065
_refine_ls_R_factor_all 0.0474
_refine_ls_R_factor_gt 0.0398
_refine_ls_shift/su_max 0.000
_refine_ls_shift/su_mean 0.000
_refine_ls_structure_factor_coef Fsqd
_refine_ls_weighting_details 'w=1/[\s^2^(Fo^2^)+(0.0533P)^2^+0.2083P] where P=(Fo^2^+2Fc^2^)/3'
_refine_ls_weighting_scheme calc
_refine_ls_wR_factor_gt 0.0977
_refine_ls_wR_factor_ref 0.1067
_reflns_number_gt 1730
_reflns_number_total 2046
_reflns_threshold_expression 'I > 2\s(I)'
_cod_data_source_file hb7694sup1.cif
_cod_data_source_block I
_cod_database_code 2242271
_shelx_space_group_comment
;
The symmetry employed for this shelxl refinement is uniquely defined
by the following loop, which should always be used as a source of
symmetry information in preference to the above space-group names.
They are only intended as comments.
;

loop_
_space_group_symop_operation_xyz
'x, y, z'
'-x+1/2, y+1/2, -z+1/2'
'-x, -y, -z'
'x-1/2, -y-1/2, z-1/2'

loop_
_atom_site_type_symbol
_atom_site_label
_atom_site_fract_x
_atom_site_fract_y
_atom_site_fract_z
_atom_site_U_iso_or_equiv
_atom_site_adp_type
_atom_site_calc_flag
_atom_site_occupancy
S S1 0.08082(8) 1.41478(5) 0.37424(4) 0.0704(2) Uani d 1
O O1 0.15697(16) 1.15722(11) 0.35689(7) 0.0552(3) Uani d 1
O O2 0.0742(2) 1.26055(17) 0.20881(10) 0.0880(5) Uani d 1
N N1 0.1444(2) 1.32282(16) 0.47790(10) 0.0662(4) Uani d 1
C C1 0.1007(2) 1.27047(19) 0.29653(12) 0.0590(4) Uani d 1
C C2 0.1790(2) 1.19553(16) 0.45493(11) 0.0492(3) Uani d 1
C C3 0.2399(2) 1.08768(17) 0.52613(11) 0.0519(4) Uani d 1
H H3 0.262(3) 1.122(2) 0.5907(14) 0.068(5) Uiso d 1
C C4 0.2691(2) 0.95350(17) 0.50461(11) 0.0490(3) Uani d 1
H H4 0.250(3) 0.9270(18) 0.4370(15) 0.065(5) Uiso d 1
C C5 0.3301(2) 0.84338(15) 0.57630(10) 0.0465(3) Uani d 1
C C6 0.3561(3) 0.70636(18) 0.54358(13) 0.0614(4) Uani d 1
H H6 0.333(3) 0.689(2) 0.4764(16) 0.082(6) Uiso d 1
C C7 0.4143(3) 0.60037(19) 0.60958(15) 0.0693(5) Uani d 1
H H7 0.430(3) 0.509(2) 0.5866(16) 0.082(6) Uiso d 1
C C8 0.4481(3) 0.6292(2) 0.70893(14) 0.0628(4) Uani d 1
H H8 0.485(3) 0.559(2) 0.7506(15) 0.070(6) Uiso d 1
C C9 0.4223(3) 0.7643(2) 0.74363(13) 0.0644(5) Uani d 1
H H9 0.446(3) 0.786(2) 0.8132(16) 0.077(6) Uiso d 1
C C10 0.3636(2) 0.87006(18) 0.67792(12) 0.0567(4) Uani d 1
H H10 0.347(3) 0.958(2) 0.7007(14) 0.068(5) Uiso d 1

loop_
_atom_site_aniso_label
_atom_site_aniso_U_11
_atom_site_aniso_U_22
_atom_site_aniso_U_33
_atom_site_aniso_U_12
_atom_site_aniso_U_13
_atom_site_aniso_U_23
S1 0.0899(4) 0.0566(3) 0.0630(3) 0.0181(2) 0.0000(2) 0.00692(19)
O1 0.0711(7) 0.0519(6) 0.0415(5) 0.0005(5) -0.0001(5) -0.0008(4)
O2 0.1246(13) 0.0903(10) 0.0463(7) 0.0098(9) -0.0056(7) 0.0081(7)
N1 0.0902(11) 0.0561(8) 0.0505(8) 0.0147(7) -0.0019(7) -0.0012(6)
C1 0.0655(10) 0.0617(10) 0.0488(9) 0.0014(8) 0.0009(7) 0.0065(7)
C2 0.0529(8) 0.0516(8) 0.0426(7) 0.0002(6) 0.0021(6) -0.0026(6)
C3 0.0588(9) 0.0546(9) 0.0415(7) 0.0022(7) 0.0002(6) -0.0003(6)
C4 0.0525(8) 0.0525(8) 0.0414(7) -0.0031(6) 0.0027(6) -0.0010(6)
C5 0.0465(8) 0.0483(8) 0.0453(7) -0.0044(6) 0.0075(6) 0.0001(6)
C6 0.0801(12) 0.0529(9) 0.0522(9) 0.0014(8) 0.0113(8) -0.0050(7)
C7 0.0875(14) 0.0473(9) 0.0745(12) 0.0062(8) 0.0148(10) -0.0009(8)
C8 0.0669(11) 0.0542(9) 0.0670(11) 0.0008(8) 0.0049(8) 0.0164(8)
C9 0.0818(12) 0.0600(10) 0.0494(9) -0.0053(8) -0.0029(8) 0.0057(7)
C10 0.0739(11) 0.0476(8) 0.0477(8) -0.0020(7) 0.0013(7) -0.0019(6)

loop_
_atom_type_symbol
_atom_type_description
_atom_type_scat_dispersion_real
_atom_type_scat_dispersion_imag
_atom_type_scat_source
C C 0.0033 0.0016 'International Tables Vol C Tables 4.2.6.8 and 6.1.1.4'
H H 0.0000 0.0000 'International Tables Vol C Tables 4.2.6.8 and 6.1.1.4'
N N 0.0061 0.0033 'International Tables Vol C Tables 4.2.6.8 and 6.1.1.4'
O O 0.0106 0.0060 'International Tables Vol C Tables 4.2.6.8 and 6.1.1.4'
S S 0.1246 0.1234 'International Tables Vol C Tables 4.2.6.8 and 6.1.1.4'

loop_
_geom_angle_atom_site_label_1
_geom_angle_atom_site_label_2
_geom_angle_atom_site_label_3
_geom_angle
N1 S1 C1 93.67(8)
C2 O1 C1 111.43(12)
C2 N1 S1 109.43(11)
O1 C1 S1 106.87(11)
O2 C1 S1 130.62(15)
O2 C1 O1 122.51(17)
O1 C2 C3 117.23(13)
N1 C2 O1 118.60(14)
N1 C2 C3 124.17(14)
C2 C3 H3 113.2(12)
C4 C3 C2 125.30(14)
C4 C3 H3 121.4(12)
C3 C4 H4 117.1(11)
C3 C4 C5 125.68(14)
C5 C4 H4 117.3(11)
C6 C5 C4 119.80(13)
C6 C5 C10 117.78(15)
C10 C5 C4 122.42(14)
C5 C6 H6 117.6(14)
C7 C6 C5 121.04(16)
C7 C6 H6 121.3(14)
C6 C7 H7 120.1(13)
C8 C7 C6 120.22(17)
C8 C7 H7 119.7(13)
C7 C8 H8 118.8(13)
C7 C8 C9 119.98(17)
C9 C8 H8 121.2(13)
C8 C9 H9 121.0(13)
C10 C9 C8 119.87(17)
C10 C9 H9 119.1(13)
C5 C10 H10 119.1(12)
C9 C10 C5 121.11(16)
C9 C10 H10 119.8(12)

loop_
_geom_bond_atom_site_label_1
_geom_bond_atom_site_label_2
_geom_bond_distance
S1 N1 1.6761(14)
S1 C1 1.7379(18)
O1 C1 1.3852(19)
O1 C2 1.3678(17)
O2 C1 1.186(2)
N1 C2 1.276(2)
C2 C3 1.443(2)
C3 H3 0.930(19)
C3 C4 1.325(2)
C4 H4 0.944(19)
C4 C5 1.463(2)
C5 C6 1.389(2)
C5 C10 1.394(2)
C6 H6 0.92(2)
C6 C7 1.382(3)
C7 H7 0.93(2)
C7 C8 1.369(3)
C8 H8 0.90(2)
C8 C9 1.381(3)
C9 H9 0.96(2)
C9 C10 1.379(2)
C10 H10 0.90(2)

loop_
_geom_torsion_atom_site_label_1
_geom_torsion_atom_site_label_2
_geom_torsion_atom_site_label_3
_geom_torsion_atom_site_label_4
_geom_torsion
S1 N1 C2 O1 -1.1(2)
S1 N1 C2 C3 179.16(13)
O1 C2 C3 C4 -2.8(3)
N1 S1 C1 O1 -0.10(13)
N1 S1 C1 O2 179.8(2)
N1 C2 C3 C4 176.93(18)
C1 S1 N1 C2 0.65(15)
C1 O1 C2 N1 1.0(2)
C1 O1 C2 C3 -179.19(14)
C2 O1 C1 S1 -0.45(16)
C2 O1 C1 O2 179.68(17)
C2 C3 C4 C5 -179.74(15)
C3 C4 C5 C6 -179.81(17)
C3 C4 C5 C10 0.3(3)
C4 C5 C6 C7 179.74(17)
C4 C5 C10 C9 -179.52(16)
C5 C6 C7 C8 -0.2(3)
C6 C5 C10 C9 0.6(3)
C6 C7 C8 C9 0.6(3)
C7 C8 C9 C10 -0.4(3)
C8 C9 C10 C5 -0.2(3)
C10 C5 C6 C7 -0.4(3)

_cod_database_fobs_code 2242271
